data_7219644
loop_
_publ_author_name
'Lemmerer, Andreas'
'Govindraju, Stefan'
'Johnston, Marcelle'
'Motloung, Xolani'
'Savig, Kelsey L.'

_publ_section_title
;
 Co-crystals and molecular salts of carboxylic acid/pyridine complexes:
 can calculated pKa's predict proton transfer? A case study of nine
 complexes
;
_journal_issue 19
_journal_name_full CrystEngComm
_journal_page_first 3591
_journal_paper_doi 10.1039/C5CE00102A
_journal_volume 17
_journal_year 2015
_chemical_absolute_configuration ad
_chemical_formula_moiety 'C7 H4 Cl N O4, C5 H5 N3 O2'
_chemical_formula_sum 'C12 H9 Cl N4 O6'
_chemical_formula_weight 340.68
_chemical_name_systematic
;
 (2-chloro-4-nitrobenzoic acid)(2-amino-5-nitropyridine)
;
_space_group_IT_number 4
_symmetry_cell_setting monoclinic
_symmetry_space_group_name_Hall 'P 2yb'
_symmetry_space_group_name_H-M 'P 1 21 1'
_atom_sites_solution_hydrogens geom
_atom_sites_solution_primary direct
_atom_sites_solution_secondary difmap
_audit_conform_dict_location ftp://ftp.iucr.org/pub/cif_core.dic
_audit_conform_dict_name cif_core.dic
_audit_conform_dict_version 2.3
_audit_creation_date 2012-11-02T09:10:35-00:00
_audit_creation_method 'WinGX routine CIF_UPDATE'
_audit_update_record
;
2014-11-18 deposited with the CCDC.
2015-02-24 downloaded from the CCDC.
;
_cell_angle_alpha 90
_cell_angle_beta 94.984(2)
_cell_angle_gamma 90
_cell_formula_units_Z 2
_cell_length_a 3.7370(3)
_cell_length_b 12.6714(11)
_cell_length_c 14.3717(13)
_cell_measurement_reflns_used 3817
_cell_measurement_temperature 173(2)
_cell_measurement_theta_max 28.23
_cell_measurement_theta_min 2.15
_cell_volume 677.97(10)
_computing_cell_refinement 'SAINT-Plus (Bruker, 2007)'
_computing_data_collection 'APEX3 (Bruker, 2007)'
_computing_data_reduction 'SAINT-Plus (Bruker 2007)'
_computing_molecular_graphics
;
Ortep-3 for Windows (Farrugia, 1997) and DIAMOND (Brandenburg, 1999)
;
_computing_publication_material
;
WinGX publication routines (Farrugia, 1999) and PLATON (Spek, 2009)
;
_computing_structure_refinement 'SHELXL-97 (Sheldrick, 2008)'
_computing_structure_solution 'SHELXS-97 (Sheldrick, 2008)'
_diffrn_ambient_temperature 173(2)
_diffrn_measured_fraction_theta_full 0.999
_diffrn_measured_fraction_theta_max 0.999
_diffrn_measurement_device_type 'Bruker D8 Venture Photon CMOS'
_diffrn_measurement_method '\w scans'
_diffrn_radiation_monochromator graphite
_diffrn_radiation_type MoK\a
_diffrn_radiation_wavelength 0.71073
_diffrn_reflns_av_R_equivalents 0.0628
_diffrn_reflns_av_unetI/netI 0.0964
_diffrn_reflns_limit_h_max 4
_diffrn_reflns_limit_h_min -4
_diffrn_reflns_limit_k_max 16
_diffrn_reflns_limit_k_min -16
_diffrn_reflns_limit_l_max 18
_diffrn_reflns_limit_l_min -18
_diffrn_reflns_number 5599
_diffrn_reflns_theta_full 28
_diffrn_reflns_theta_max 28
_diffrn_reflns_theta_min 1.42
_diffrn_standards_number 0
_exptl_absorpt_coefficient_mu 0.323
_exptl_absorpt_correction_T_max 0.9746
_exptl_absorpt_correction_T_min 0.863
_exptl_absorpt_correction_type multi-scan
_exptl_absorpt_process_details 'SADABS (Sheldrick, 1996)'
_exptl_crystal_colour yellow
_exptl_crystal_density_diffrn 1.669
_exptl_crystal_density_meas 0
_exptl_crystal_density_method 'not measured'
_exptl_crystal_description needle
_exptl_crystal_F_000 348
_exptl_crystal_size_max 0.47
_exptl_crystal_size_mid 0.34
_exptl_crystal_size_min 0.08
_refine_diff_density_max 1.762
_refine_diff_density_min -0.633
_refine_diff_density_rms 0.173
_refine_ls_abs_structure_details 'Flack H D (1983), Acta Cryst. A39, 876-881'
_refine_ls_abs_structure_Flack 0.29(17)
_refine_ls_extinction_method none
_refine_ls_goodness_of_fit_ref 1.176
_refine_ls_hydrogen_treatment mixed
_refine_ls_matrix_type full
_refine_ls_number_parameters 217
_refine_ls_number_reflns 3133
_refine_ls_number_restraints 1
_refine_ls_restrained_S_all 1.176
_refine_ls_R_factor_all 0.1057
_refine_ls_R_factor_gt 0.1033
_refine_ls_shift/su_max 0.001
_refine_ls_shift/su_mean 0
_refine_ls_structure_factor_coef Fsqd
_refine_ls_weighting_details 'calc w=1/[\s^2^(Fo^2^)+(0.1607P)^2^+1.5117P] where P=(Fo^2^+2Fc^2^)/3'
_refine_ls_weighting_scheme calc
_refine_ls_wR_factor_gt 0.2886
_refine_ls_wR_factor_ref 0.2908
_reflns_number_gt 2923
_reflns_number_total 3133
_reflns_threshold_expression >2sigma(I)
_cod_data_source_file c5ce00102a4.cif
_cod_data_source_block 4
_cod_depositor_comments
;
The following automatic conversions were performed:

'_symmetry_cell_setting' value 'Monoclinic' changed to 'monoclinic'
according to
/usr/data/users/saulius/crontab/automatic-downloads/rss-feeds/RSC/lib/dictionaries/cif_core.dic
dictionary named 'cif_core.dic' version 2.4.2 from 2011-04-26.

Automatic conversion script
Id: cif_fix_values 3008 2015-01-20 13:52:24Z robertas 

 Adding full bibliography for 7219641--7219649.cif.
;
_cod_original_sg_symbol_H-M P2(1)
_cod_database_code 7219644

loop_
_symmetry_equiv_pos_as_xyz
'x, y, z'
'-x, y+1/2, -z'

loop_
_atom_site_label
_atom_site_type_symbol
_atom_site_fract_x
_atom_site_fract_y
_atom_site_fract_z
_atom_site_U_iso_or_equiv
_atom_site_adp_type
_atom_site_occupancy
_atom_site_symmetry_multiplicity
_atom_site_calc_flag
_atom_site_refinement_flags
C1 C 0.2471(14) 0.2844(5) 0.4734(4) 0.0193(11) Uani 1 1 d .
C2 C 0.2122(16) 0.3563(4) 0.3991(4) 0.0203(11) Uani 1 1 d .
C3 C 0.0589(17) 0.3270(5) 0.3115(4) 0.0231(12) Uani 1 1 d .
H3 H 0.0384 0.3756 0.261 0.028 Uiso 1 1 calc R
C4 C -0.0642(16) 0.2232(5) 0.3007(4) 0.0211(11) Uani 1 1 d .
C5 C -0.0400(17) 0.1495(5) 0.3732(5) 0.0250(12) Uani 1 1 d .
H5 H -0.1321 0.08 0.3644 0.03 Uiso 1 1 calc R
C6 C 0.1227(16) 0.1818(5) 0.4576(4) 0.0229(12) Uani 1 1 d .
H6 H 0.1517 0.1322 0.5073 0.027 Uiso 1 1 calc R
C7 C 0.4172(17) 0.3121(5) 0.5698(4) 0.0250(12) Uani 1 1 d .
N1 N -0.2256(17) 0.1916(5) 0.2080(4) 0.0301(12) Uani 1 1 d .
O1 O 0.5807(14) 0.2297(4) 0.6085(3) 0.0301(10) Uani 1 1 d .
H1 H 0.6557 0.2441 0.6638 0.045 Uiso 1 1 calc R
O2 O 0.3954(15) 0.3980(4) 0.6063(4) 0.0360(12) Uani 1 1 d .
O3 O -0.4081(17) 0.1117(5) 0.2032(4) 0.0440(14) Uani 1 1 d .
O4 O -0.1801(18) 0.2475(5) 0.1423(4) 0.0438(14) Uani 1 1 d .
Cl1 Cl 0.3559(4) 0.48618(11) 0.41020(10) 0.0270(4) Uani 1 1 d .
C9 C 0.8923(18) 0.3172(5) 0.8398(4) 0.0248(12) Uani 1 1 d .
C10 C 1.0275(19) 0.2989(5) 0.9340(5) 0.0270(13) Uani 1 1 d .
H10 H 0.999 0.3508 0.9805 0.032 Uiso 1 1 calc R
C11 C 1.1976(18) 0.2067(6) 0.9568(4) 0.0271(13) Uani 1 1 d .
H11 H 1.2917 0.1931 1.0192 0.032 Uiso 1 1 calc R
C12 C 1.2314(16) 0.1320(4) 0.8864(4) 0.0217(12) Uani 1 1 d .
C13 C 1.0970(18) 0.1535(5) 0.7952(4) 0.0256(12) Uani 1 1 d .
H13 H 1.128 0.1033 0.7475 0.031 Uiso 1 1 calc R
N2 N 0.9247(15) 0.2438(5) 0.7736(4) 0.0253(11) Uani 1 1 d .
N3 N 0.7270(19) 0.4075(5) 0.8136(5) 0.0345(14) Uani 1 1 d .
H3A H 0.67(3) 0.416(9) 0.763(8) 0.04(3) Uiso 1 1 d .
H3B H 0.72(3) 0.453(9) 0.854(7) 0.04(3) Uiso 1 1 d .
N4 N 1.4177(15) 0.0333(5) 0.9065(4) 0.0286(12) Uani 1 1 d .
O5 O 1.4989(17) 0.0112(5) 0.9886(4) 0.0448(14) Uani 1 1 d .
O6 O 1.4818(16) -0.0241(5) 0.8410(4) 0.0416(13) Uani 1 1 d .

loop_
_atom_site_aniso_label
_atom_site_aniso_U_11
_atom_site_aniso_U_22
_atom_site_aniso_U_33
_atom_site_aniso_U_23
_atom_site_aniso_U_13
_atom_site_aniso_U_12
C1 0.011(2) 0.024(3) 0.023(3) -0.002(2) 0.002(2) 0.0016(19)
C2 0.022(3) 0.014(2) 0.025(3) -0.005(2) 0.002(2) -0.004(2)
C3 0.025(3) 0.023(3) 0.022(3) 0.004(2) 0.001(2) 0.000(2)
C4 0.022(3) 0.022(3) 0.019(2) -0.001(2) 0.000(2) 0.004(2)
C5 0.023(3) 0.019(2) 0.034(3) -0.002(2) 0.006(2) 0.000(2)
C6 0.021(3) 0.023(3) 0.026(3) 0.002(2) 0.004(2) -0.001(2)
C7 0.026(3) 0.028(3) 0.021(3) 0.006(2) 0.003(2) 0.000(2)
N1 0.036(3) 0.030(3) 0.024(3) -0.010(2) -0.001(2) -0.005(2)
O1 0.043(3) 0.026(2) 0.0190(19) 0.0001(18) -0.0067(18) 0.009(2)
O2 0.044(3) 0.033(3) 0.030(2) -0.004(2) -0.009(2) 0.006(2)
O3 0.053(3) 0.040(3) 0.037(3) -0.014(3) -0.009(2) -0.014(3)
O4 0.061(4) 0.047(3) 0.022(2) 0.002(2) -0.006(2) -0.008(3)
Cl1 0.0321(7) 0.0186(6) 0.0298(7) -0.0003(5) 0.0003(5) -0.0051(6)
C9 0.028(3) 0.024(3) 0.022(3) 0.001(2) -0.001(2) -0.003(2)
C10 0.031(3) 0.026(3) 0.023(3) -0.006(2) -0.001(2) -0.003(2)
C11 0.029(3) 0.034(3) 0.016(3) 0.000(2) -0.005(2) -0.002(3)
C12 0.022(3) 0.019(3) 0.025(3) 0.004(2) 0.005(2) -0.002(2)
C13 0.027(3) 0.027(3) 0.024(3) -0.001(2) 0.004(2) -0.003(2)
N2 0.029(3) 0.025(3) 0.022(2) 0.003(2) -0.0005(19) -0.002(2)
N3 0.045(4) 0.023(3) 0.035(3) 0.005(3) -0.001(3) 0.003(3)
N4 0.026(3) 0.027(3) 0.033(3) 0.004(2) 0.002(2) -0.001(2)
O5 0.057(3) 0.039(3) 0.036(3) 0.014(2) -0.007(2) 0.009(3)
O6 0.046(3) 0.032(3) 0.046(3) -0.006(3) 0.000(2) 0.008(2)

loop_
_atom_type_symbol
_atom_type_description
_atom_type_scat_dispersion_real
_atom_type_scat_dispersion_imag
_atom_type_scat_source
C C 0.0033 0.0016 'International Tables Vol C Tables 4.2.6.8 and 6.1.1.4'
H H 0 0 'International Tables Vol C Tables 4.2.6.8 and 6.1.1.4'
N N 0.0061 0.0033 'International Tables Vol C Tables 4.2.6.8 and 6.1.1.4'
O O 0.0106 0.006 'International Tables Vol C Tables 4.2.6.8 and 6.1.1.4'
Cl Cl 0.1484 0.1585 'International Tables Vol C Tables 4.2.6.8 and 6.1.1.4'

loop_
_exptl_crystal_face_index_h
_exptl_crystal_face_index_k
_exptl_crystal_face_index_l
_exptl_crystal_face_perp_dist
-1 0 1 0.169
1 0 -1 0.226
0 0 -1 0.04
0 0 1 0.04
0 -1 0 0.172
0 1 0 0.019

loop_
_geom_angle_atom_site_label_1
_geom_angle_atom_site_label_2
_geom_angle_atom_site_label_3
_geom_angle
C6 C1 C2 118.4(5)
C6 C1 C7 118.2(5)
C2 C1 C7 123.4(5)
C3 C2 C1 121.5(5)
C3 C2 Cl1 115.9(5)
C1 C2 Cl1 122.6(5)
C2 C3 C4 117.3(5)
C2 C3 H3 121.3
C4 C3 H3 121.3
C5 C4 C3 123.2(6)
C5 C4 N1 119.2(6)
C3 C4 N1 117.6(5)
C6 C5 C4 117.1(6)
C6 C5 H5 121.5
C4 C5 H5 121.5
C5 C6 C1 122.6(6)
C5 C6 H6 118.7
C1 C6 H6 118.7
O2 C7 O1 125.3(6)
O2 C7 C1 124.4(6)
O1 C7 C1 110.3(5)
O4 N1 O3 124.2(6)
O4 N1 C4 118.4(6)
O3 N1 C4 117.4(6)
C7 O1 H1 109.5
N3 C9 N2 117.4(6)
N3 C9 C10 121.6(6)
N2 C9 C10 121.0(6)
C11 C10 C9 119.3(6)
C11 C10 H10 120.3
C9 C10 H10 120.3
C10 C11 C12 118.5(5)
C10 C11 H11 120.7
C12 C11 H11 120.7
C13 C12 C11 120.1(6)
C13 C12 N4 119.1(6)
C11 C12 N4 120.8(5)
N2 C13 C12 121.0(6)
N2 C13 H13 119.5
C12 C13 H13 119.5
C13 N2 C9 120.0(5)
C9 N3 H3A 119(8)
C9 N3 H3B 116(7)
H3A N3 H3B 124(10)
O5 N4 O6 123.6(6)
O5 N4 C12 117.7(6)
O6 N4 C12 118.7(6)

loop_
_geom_bond_atom_site_label_1
_geom_bond_atom_site_label_2
_geom_bond_distance
C1 C6 1.393(8)
C1 C2 1.400(8)
C1 C7 1.514(8)
C2 C3 1.387(9)
C2 Cl1 1.735(6)
C3 C4 1.397(9)
C3 H3 0.95
C4 C5 1.397(9)
C4 N1 1.469(7)
C5 C6 1.372(9)
C5 H5 0.95
C6 H6 0.95
C7 O2 1.214(9)
C7 O1 1.309(8)
N1 O4 1.203(8)
N1 O3 1.220(8)
O1 H1 0.84
C9 N3 1.339(9)
C9 N2 1.344(8)
C9 C10 1.423(9)
C10 C11 1.357(10)
C10 H10 0.95
C11 C12 1.399(9)
C11 H11 0.95
C12 C13 1.389(9)
C12 N4 1.448(8)
C13 N2 1.336(9)
C13 H13 0.95
N3 H3A 0.74(11)
N3 H3B 0.82(11)
N4 O5 1.225(8)
N4 O6 1.230(8)

loop_
_geom_hbond_atom_site_label_D
_geom_hbond_atom_site_label_H
_geom_hbond_atom_site_label_A
_geom_hbond_distance_DH
_geom_hbond_distance_HA
_geom_hbond_distance_DA
_geom_hbond_angle_DHA
_geom_hbond_site_symmetry_A
O1 H1 N2 0.84 1.8 2.605(7) 161 .
N3 H3A O2 0.74(11) 2.41(11) 3.127(9) 164(11) .
N3 H3B O5 0.82(11) 2.58(11) 3.307(10) 149(9) 2_757

loop_
_geom_torsion_atom_site_label_1
_geom_torsion_atom_site_label_2
_geom_torsion_atom_site_label_3
_geom_torsion_atom_site_label_4
_geom_torsion
C6 C1 C2 C3 -0.1(8)
C7 C1 C2 C3 179.1(6)
C6 C1 C2 Cl1 179.9(4)
C7 C1 C2 Cl1 -0.9(8)
C1 C2 C3 C4 0.9(9)
Cl1 C2 C3 C4 -179.2(5)
C2 C3 C4 C5 0.2(9)
C2 C3 C4 N1 -179.8(5)
C3 C4 C5 C6 -1.9(9)
N1 C4 C5 C6 178.1(5)
C4 C5 C6 C1 2.6(9)
C2 C1 C6 C5 -1.7(8)
C7 C1 C6 C5 179.0(6)
C6 C1 C7 O2 -146.5(7)
C2 C1 C7 O2 34.3(10)
C6 C1 C7 O1 31.7(8)
C2 C1 C7 O1 -147.5(6)
C5 C4 N1 O4 -165.1(6)
C3 C4 N1 O4 14.8(9)
C5 C4 N1 O3 17.3(9)
C3 C4 N1 O3 -162.8(6)
N3 C9 C10 C11 -179.1(7)
N2 C9 C10 C11 1.3(10)
C9 C10 C11 C12 -0.5(10)
C10 C11 C12 C13 0.9(9)
C10 C11 C12 N4 178.6(6)
C11 C12 C13 N2 -2.0(9)
N4 C12 C13 N2 -179.7(5)
C12 C13 N2 C9 2.7(9)
N3 C9 N2 C13 178.0(6)
C10 C9 N2 C13 -2.4(10)
C13 C12 N4 O5 -172.2(6)
C11 C12 N4 O5 10.1(9)
C13 C12 N4 O6 6.9(9)
C11 C12 N4 O6 -170.8(6)
